data_7717092
loop_
_publ_author_name
'Stiel, Jonah P.'
'Henke, Wade C.'
'Moore, William N. G.'
'Barker, Nathaniel M.'
'Oliver, Allen G.'
'Day, Victor W.'
'Blakemore, James D.'

_publ_section_title
;
 Redox properties of [Cp*Rh] complexes supported by mono-substituted
 2,2'-bipyridyl ligands.
;
_journal_issue 41
_journal_name_full 'Dalton transactions (Cambridge, England : 2003)'
_journal_page_first 16956
_journal_page_last 16965
_journal_paper_doi 10.1039/d4dt01766h
_journal_volume 53
_journal_year 2024
_chemical_formula_moiety 'C20 H22 Cl2 N2 Rh, F6 P '
_chemical_formula_sum 'C20 H22 Cl2 F6 N2 P Rh'
_chemical_formula_weight 609.17
_chemical_properties_physical Air-sensitive,Moisture-sensitive
_space_group_crystal_system orthorhombic
_space_group_IT_number 61
_space_group_name_Hall '-P 2ac 2ab'
_space_group_name_H-M_alt 'P b c a'
_atom_sites_solution_hydrogens geom
_atom_sites_solution_primary direct
_audit_creation_method
;FinalCif V139 by Daniel Kratzert, Freiburg 2024, 
https://dkratzert.de/finalcif.html
;
_audit_update_record
;
2024-07-29 deposited with the CCDC.	2024-09-24 downloaded from the CCDC.
;
_cell_angle_alpha 90
_cell_angle_beta 90
_cell_angle_gamma 90
_cell_formula_units_Z 8
_cell_length_a 13.1255(3)
_cell_length_b 12.7366(3)
_cell_length_c 27.4694(7)
_cell_measurement_reflns_used 9833
_cell_measurement_temperature 200(2)
_cell_measurement_theta_max 70.329
_cell_measurement_theta_min 3.2175
_cell_volume 4592.18(19)
_computing_cell_refinement 'SAINT V8.34A'
_computing_data_collection 'Bruker BIS 2015.5.1.2/11-Jun-2015 P2 and APEX2_2014.11-0'
_computing_data_reduction 'SAINT V8.34A'
_computing_molecular_graphics 'ShelXle (H\"ubschle 2011)'
_computing_structure_refinement 'SHELXL-2018/3 (Sheldrick, 2018)'
_computing_structure_solution 'SHELXS (G. Sheldrick)'
_diffrn_ambient_environment N~2~
_diffrn_ambient_temperature 200(2)
_diffrn_detector CCD
_diffrn_detector_type 'Bruker APEX II'
_diffrn_measured_fraction_theta_full 0.997
_diffrn_measured_fraction_theta_max 0.979
_diffrn_measurement_device 'three-circle diffractometer'
_diffrn_measurement_device_type 'Bruker Proteum'
_diffrn_measurement_method '\w and \f scans'
_diffrn_measurement_specimen_support 'MiTeGen micromount'
_diffrn_radiation_monochromator 'Helios multilayer mirror optics'
_diffrn_radiation_probe x-ray
_diffrn_radiation_type CuK\a
_diffrn_radiation_wavelength 1.54178
_diffrn_reflns_av_R_equivalents 0.0533
_diffrn_reflns_av_unetI/netI 0.0339
_diffrn_reflns_Laue_measured_fraction_full 0.997
_diffrn_reflns_Laue_measured_fraction_max 0.979
_diffrn_reflns_limit_h_max 15
_diffrn_reflns_limit_h_min -15
_diffrn_reflns_limit_k_max 15
_diffrn_reflns_limit_k_min -15
_diffrn_reflns_limit_l_max 32
_diffrn_reflns_limit_l_min -29
_diffrn_reflns_number 40635
_diffrn_reflns_point_group_measured_fraction_full 0.997
_diffrn_reflns_point_group_measured_fraction_max 0.979
_diffrn_reflns_theta_full 66.000
_diffrn_reflns_theta_max 70.323
_diffrn_reflns_theta_min 3.218
_diffrn_source 'microfocus rotating anode generator'
_diffrn_source_current '45 mA'
_diffrn_source_type 'Bruker MicroStar'
_diffrn_source_voltage '60 kV'
_exptl_absorpt_coefficient_mu 9.374
_exptl_absorpt_correction_T_max 0.7533
_exptl_absorpt_correction_T_min 0.5108
_exptl_absorpt_correction_type multi-scan
_exptl_absorpt_process_details
;SADABS-2014/5 - Bruker AXS area detector scaling and absorption correction: 
Krause, L., Herbst-Irmer, R., Sheldrick G.M. & Stalke D., J. Appl. Cryst. 48 
(2015) 3-10
;
_exptl_crystal_colour orange
_exptl_crystal_density_diffrn 1.762
_exptl_crystal_description Near
_exptl_crystal_F_000 2432
_exptl_crystal_recrystallization_method 'Re-crystallisation from solvent'
_exptl_crystal_size_max 0.085
_exptl_crystal_size_mid 0.067
_exptl_crystal_size_min 0.060
_exptl_transmission_factor_max 0.7533
_exptl_transmission_factor_min 0.5108
_refine_diff_density_max 1.657
_refine_diff_density_min -0.998
_refine_diff_density_rms 0.106
_refine_ls_extinction_coef 0.00013(3)
_refine_ls_extinction_expression Fc^*^=kFc[1+0.001xFc^2^\l^3^/sin(2\q)]^-1/4^
_refine_ls_extinction_method 'SHELXL-2018/3 (Sheldrick 2018)'
_refine_ls_goodness_of_fit_ref 1.076
_refine_ls_hydrogen_treatment constr
_refine_ls_matrix_type full
_refine_ls_number_parameters 305
_refine_ls_number_reflns 4291
_refine_ls_number_restraints 0
_refine_ls_restrained_S_all 1.076
_refine_ls_R_factor_all 0.0490
_refine_ls_R_factor_gt 0.0478
_refine_ls_shift/su_max 0.001
_refine_ls_shift/su_mean 0.000
_refine_ls_structure_factor_coef Fsqd
_refine_ls_weighting_details 'w=1/[\s^2^(Fo^2^)+(0.0121P)^2^+34.1766P] where P=(Fo^2^+2Fc^2^)/3'
_refine_ls_weighting_scheme calc
_refine_ls_wR_factor_gt 0.1062
_refine_ls_wR_factor_ref 0.1067
_reflns_Friedel_coverage 0.000
_reflns_number_gt 4174
_reflns_number_total 4291
_reflns_threshold_expression 'I > 2\s(I)'
_cod_data_source_file d4dt01766h3.cif
_cod_data_source_block q01i
_cod_depositor_comments 'Adding full bibliography for 7717092--7717094.cif.'
_cod_database_code 7717092
_shelx_shelxl_version_number 2018/3
_shelx_space_group_comment
;
The symmetry employed for this shelxl refinement is uniquely defined
by the following loop, which should always be used as a source of
symmetry information in preference to the above space-group names.
They are only intended as comments.
;
_shelx_estimated_absorpt_t_min 0.503
_shelx_estimated_absorpt_t_max 0.603
_diffrn_measurement_ambient_temperature_device_make 'Oxford Cryostream'

loop_
_space_group_symop_operation_xyz
'x, y, z'
'-x+1/2, -y, z+1/2'
'-x, y+1/2, -z+1/2'
'x+1/2, -y+1/2, -z'
'-x, -y, -z'
'x-1/2, y, -z-1/2'
'x, -y-1/2, z-1/2'
'-x-1/2, y-1/2, z'

loop_
_atom_site_label
_atom_site_type_symbol
_atom_site_fract_x
_atom_site_fract_y
_atom_site_fract_z
_atom_site_U_iso_or_equiv
_atom_site_adp_type
_atom_site_occupancy
_atom_site_site_symmetry_order
_atom_site_calc_flag
_atom_site_refinement_flags_posn
_atom_site_refinement_flags_adp
_atom_site_refinement_flags_occupancy
_atom_site_disorder_assembly
_atom_site_disorder_group
Rh Rh 0.51361(2) 0.66853(3) 0.12217(2) 0.02073(13) Uani 1 1 d . . . . .
Cl1 Cl 0.56748(11) 0.76329(10) 0.05113(4) 0.0357(3) Uani 1 1 d . . . . .
Cl2 Cl 0.14172(15) 0.40404(17) 0.02124(10) 0.0652(8) Uani 0.845(5) 1 d . . P . .
Cl2' Cl 0.6847(10) 0.2259(10) 0.0291(4) 0.064(4) Uani 0.155(5) 1 d . . P . .
N1 N 0.3925(3) 0.5984(3) 0.08300(14) 0.0232(8) Uani 1 1 d . . . . .
N2 N 0.5816(3) 0.5385(3) 0.08870(13) 0.0233(8) Uani 1 1 d . . . . .
C1 C 0.5335(4) 0.8010(4) 0.17210(18) 0.0285(11) Uani 1 1 d . . . . .
C2 C 0.4358(4) 0.7566(4) 0.17879(17) 0.0286(11) Uani 1 1 d . . . . .
C3 C 0.4492(4) 0.6479(4) 0.19322(17) 0.0292(11) Uani 1 1 d . . . . .
C4 C 0.5560(4) 0.6288(4) 0.19581(16) 0.0282(11) Uani 1 1 d . . . . .
C5 C 0.6089(4) 0.7223(4) 0.18126(17) 0.0276(11) Uani 1 1 d . . . . .
C6 C 0.5544(5) 0.9125(4) 0.1590(2) 0.0432(14) Uani 1 1 d . . . . .
H6A H 0.550593 0.956225 0.188291 0.065 Uiso 1 1 calc R U . . .
H6B H 0.503693 0.936577 0.135292 0.065 Uiso 1 1 calc R U . . .
H6C H 0.622654 0.918079 0.144751 0.065 Uiso 1 1 calc R U . . .
C7 C 0.3371(5) 0.8152(6) 0.1765(2) 0.0485(16) Uani 1 1 d . . . . .
H7A H 0.330076 0.859384 0.205493 0.073 Uiso 1 1 calc R U . . .
H7B H 0.280483 0.765167 0.175093 0.073 Uiso 1 1 calc R U . . .
H7C H 0.336147 0.859536 0.147306 0.073 Uiso 1 1 calc R U . . .
C8 C 0.3657(5) 0.5716(5) 0.2058(2) 0.0432(15) Uani 1 1 d . . . . .
H8A H 0.352540 0.574127 0.240900 0.065 Uiso 1 1 calc R U . . .
H8B H 0.386600 0.500499 0.196586 0.065 Uiso 1 1 calc R U . . .
H8C H 0.303527 0.590632 0.188108 0.065 Uiso 1 1 calc R U . . .
C9 C 0.6042(5) 0.5303(5) 0.2129(2) 0.0410(14) Uani 1 1 d . . . . .
H9A H 0.621231 0.536689 0.247493 0.061 Uiso 1 1 calc R U . . .
H9B H 0.666513 0.517238 0.194158 0.061 Uiso 1 1 calc R U . . .
H9C H 0.556802 0.471668 0.208283 0.061 Uiso 1 1 calc R U . . .
C10 C 0.7221(4) 0.7390(5) 0.1814(2) 0.0423(14) Uani 1 1 d . . . . .
H10A H 0.742233 0.774136 0.211656 0.063 Uiso 1 1 calc R U . . .
H10B H 0.741371 0.782731 0.153535 0.063 Uiso 1 1 calc R U . . .
H10C H 0.756737 0.670973 0.179129 0.063 Uiso 1 1 calc R U . . .
C11 C 0.2970(4) 0.6361(4) 0.08086(19) 0.0313(11) Uani 1 1 d . . . . .
H11 H 0.283757 0.704734 0.092801 0.038 Uiso 1 1 calc R U . . .
C12 C 0.2175(4) 0.5784(5) 0.06193(19) 0.0355(12) Uani 1 1 d . . . . .
H12 H 0.150201 0.605745 0.061134 0.043 Uiso 1 1 calc R U . . .
C13 C 0.2389(5) 0.4800(5) 0.0442(2) 0.0380(13) Uani 1 1 d . . . . .
H13' H 0.184868 0.438229 0.031759 0.046 Uiso 0.155(5) 1 calc R U P . .
C14 C 0.3350(5) 0.4407(4) 0.04409(19) 0.0339(12) Uani 1 1 d . . . . .
H14 H 0.349313 0.373546 0.030652 0.041 Uiso 1 1 calc R U . . .
C15 C 0.4118(4) 0.5020(4) 0.06429(15) 0.0247(10) Uani 1 1 d . . . . .
C16 C 0.5193(4) 0.4702(4) 0.06603(16) 0.0249(10) Uani 1 1 d . . . . .
C17 C 0.5569(5) 0.3782(4) 0.04514(18) 0.0367(13) Uani 1 1 d . . . . .
H17 H 0.512460 0.330078 0.029405 0.044 Uiso 1 1 calc R U . . .
C18 C 0.6601(5) 0.3587(5) 0.04787(19) 0.0407(14) Uani 1 1 d . . . . .
H18 H 0.686950 0.295366 0.034835 0.049 Uiso 0.845(5) 1 calc R U P . .
C19 C 0.7238(4) 0.4295(5) 0.06913(18) 0.0384(14) Uani 1 1 d . . . . .
H19 H 0.795190 0.417351 0.070211 0.046 Uiso 1 1 calc R U . . .
C20 C 0.6823(4) 0.5195(5) 0.08911(18) 0.0335(12) Uani 1 1 d . . . . .
H20 H 0.726529 0.569656 0.103604 0.040 Uiso 1 1 calc R U . . .
P P 0.46747(10) 0.22340(11) 0.16173(5) 0.0305(3) Uani 1 1 d . . . . .
F1 F 0.4171(3) 0.2832(4) 0.20652(14) 0.0638(11) Uani 1 1 d . . . . .
F2 F 0.5421(3) 0.1631(3) 0.19788(13) 0.0502(9) Uani 1 1 d . . . . .
F3 F 0.3857(3) 0.1312(3) 0.16799(15) 0.0584(11) Uani 1 1 d . . . . .
F4 F 0.5160(3) 0.1636(3) 0.11708(13) 0.0561(10) Uani 1 1 d . . . . .
F5 F 0.3917(3) 0.2821(3) 0.12513(14) 0.0564(10) Uani 1 1 d . . . . .
F6 F 0.5489(3) 0.3150(3) 0.15550(13) 0.0470(9) Uani 1 1 d . . . . .

loop_
_atom_site_aniso_label
_atom_site_aniso_U_11
_atom_site_aniso_U_22
_atom_site_aniso_U_33
_atom_site_aniso_U_23
_atom_site_aniso_U_13
_atom_site_aniso_U_12
Rh 0.01914(19) 0.02449(19) 0.01856(19) -0.00533(13) -0.00182(13) 0.00051(14)
Cl1 0.0437(7) 0.0352(7) 0.0280(6) 0.0014(5) -0.0047(5) -0.0132(6)
Cl2 0.0378(10) 0.0529(12) 0.1048(18) -0.0212(11) -0.0175(10) -0.0164(9)
Cl2' 0.078(8) 0.059(7) 0.055(7) -0.015(5) 0.005(6) 0.029(6)
N1 0.021(2) 0.027(2) 0.0212(19) -0.0025(16) -0.0023(15) -0.0034(17)
N2 0.028(2) 0.025(2) 0.0163(18) -0.0030(15) -0.0030(16) 0.0082(17)
C1 0.035(3) 0.024(2) 0.026(2) -0.012(2) 0.002(2) 0.000(2)
C2 0.024(2) 0.037(3) 0.025(2) -0.015(2) 0.003(2) 0.002(2)
C3 0.030(3) 0.041(3) 0.017(2) -0.009(2) 0.0016(19) -0.008(2)
C4 0.035(3) 0.036(3) 0.014(2) -0.0053(19) -0.0059(19) 0.001(2)
C5 0.023(2) 0.041(3) 0.019(2) -0.011(2) -0.0041(19) -0.003(2)
C6 0.056(4) 0.025(3) 0.048(3) -0.007(2) 0.010(3) -0.003(3)
C7 0.036(3) 0.059(4) 0.051(4) -0.023(3) 0.002(3) 0.013(3)
C8 0.043(3) 0.056(4) 0.031(3) -0.006(3) 0.004(2) -0.020(3)
C9 0.050(4) 0.043(3) 0.030(3) -0.001(2) -0.010(3) 0.011(3)
C10 0.021(3) 0.063(4) 0.044(3) -0.015(3) -0.007(2) -0.003(3)
C11 0.025(3) 0.039(3) 0.030(3) -0.008(2) -0.003(2) 0.001(2)
C12 0.022(3) 0.053(3) 0.031(3) 0.000(2) -0.003(2) -0.003(2)
C13 0.040(3) 0.039(3) 0.035(3) -0.002(2) -0.007(2) -0.010(3)
C14 0.046(3) 0.026(3) 0.029(3) -0.003(2) -0.008(2) -0.004(2)
C15 0.038(3) 0.023(2) 0.013(2) 0.0010(17) 0.0000(19) -0.001(2)
C16 0.041(3) 0.022(2) 0.012(2) -0.0010(17) -0.0013(19) 0.001(2)
C17 0.064(4) 0.027(3) 0.020(2) -0.001(2) -0.005(2) 0.007(3)
C18 0.062(4) 0.036(3) 0.025(3) -0.004(2) 0.001(3) 0.018(3)
C19 0.038(3) 0.054(4) 0.023(2) -0.001(2) 0.000(2) 0.024(3)
C20 0.030(3) 0.047(3) 0.024(2) -0.006(2) -0.003(2) 0.016(2)
P 0.0270(7) 0.0361(7) 0.0284(7) 0.0090(5) -0.0018(5) -0.0018(6)
F1 0.069(3) 0.075(3) 0.047(2) 0.002(2) 0.016(2) 0.022(2)
F2 0.0385(19) 0.064(2) 0.048(2) 0.0195(18) -0.0080(15) 0.0042(18)
F3 0.043(2) 0.061(2) 0.071(3) 0.031(2) -0.0070(18) -0.0212(19)
F4 0.069(3) 0.054(2) 0.046(2) -0.0062(17) 0.0120(18) -0.001(2)
F5 0.041(2) 0.070(3) 0.058(2) 0.034(2) -0.0119(17) -0.0003(18)
F6 0.048(2) 0.0436(19) 0.049(2) 0.0067(16) -0.0033(16) -0.0175(17)

loop_
_atom_type_symbol
_atom_type_description
_atom_type_scat_dispersion_real
_atom_type_scat_dispersion_imag
_atom_type_scat_source
C C 0.0181 0.0091 'International Tables Vol C Tables 4.2.6.8 and 6.1.1.4'
H H 0.0000 0.0000 'International Tables Vol C Tables 4.2.6.8 and 6.1.1.4'
N N 0.0311 0.0180 'International Tables Vol C Tables 4.2.6.8 and 6.1.1.4'
F F 0.0727 0.0534 'International Tables Vol C Tables 4.2.6.8 and 6.1.1.4'
P P 0.2955 0.4335 'International Tables Vol C Tables 4.2.6.8 and 6.1.1.4'
Cl Cl 0.3639 0.7018 'International Tables Vol C Tables 4.2.6.8 and 6.1.1.4'
Rh Rh 0.0927 3.6045 'International Tables Vol C Tables 4.2.6.8 and 6.1.1.4'

loop_
_geom_angle_atom_site_label_1
_geom_angle_atom_site_label_2
_geom_angle_atom_site_label_3
_geom_angle
_geom_angle_site_symmetry_1
_geom_angle_site_symmetry_3
_geom_angle_publ_flag
N2 Rh N1 76.29(16) . . ?
N2 Rh C3 118.09(18) . . ?
N1 Rh C3 96.61(17) . . ?
N2 Rh C4 96.68(17) . . ?
N1 Rh C4 124.85(18) . . ?
C3 Rh C4 38.7(2) . . ?
N2 Rh C5 109.51(17) . . ?
N1 Rh C5 161.83(17) . . ?
C3 Rh C5 65.34(19) . . ?
C4 Rh C5 38.8(2) . . ?
N2 Rh C2 157.37(18) . . ?
N1 Rh C2 103.21(17) . . ?
C3 Rh C2 39.3(2) . . ?
C4 Rh C2 64.6(2) . . ?
C5 Rh C2 64.58(19) . . ?
N2 Rh C1 146.47(18) . . ?
N1 Rh C1 137.13(18) . . ?
C3 Rh C1 64.60(19) . . ?
C4 Rh C1 64.1(2) . . ?
C5 Rh C1 38.4(2) . . ?
C2 Rh C1 37.82(19) . . ?
N2 Rh Cl1 85.14(11) . . ?
N1 Rh Cl1 91.15(11) . . ?
C3 Rh Cl1 156.64(15) . . ?
C4 Rh Cl1 143.47(15) . . ?
C5 Rh Cl1 106.32(14) . . ?
C2 Rh Cl1 117.44(15) . . ?
C1 Rh Cl1 94.98(14) . . ?
C13 Cl2 Cl2' 117.2(4) . 4_455 ?
C18 Cl2' Cl2 146.2(7) . 4 ?
C11 N1 C15 118.7(4) . . ?
C11 N1 Rh 124.9(3) . . ?
C15 N1 Rh 115.8(3) . . ?
C20 N2 C16 119.0(4) . . ?
C20 N2 Rh 123.9(4) . . ?
C16 N2 Rh 117.1(3) . . ?
C2 C1 C5 108.9(5) . . ?
C2 C1 C6 125.4(5) . . ?
C5 C1 C6 125.6(5) . . ?
C2 C1 Rh 70.4(3) . . ?
C5 C1 Rh 69.7(3) . . ?
C6 C1 Rh 127.2(4) . . ?
C1 C2 C3 107.9(4) . . ?
C1 C2 C7 125.5(5) . . ?
C3 C2 C7 126.4(5) . . ?
C1 C2 Rh 71.7(3) . . ?
C3 C2 Rh 69.3(3) . . ?
C7 C2 Rh 129.4(4) . . ?
C4 C3 C2 107.2(4) . . ?
C4 C3 C8 126.6(5) . . ?
C2 C3 C8 126.2(5) . . ?
C4 C3 Rh 71.2(3) . . ?
C2 C3 Rh 71.5(3) . . ?
C8 C3 Rh 125.1(3) . . ?
C3 C4 C5 108.7(5) . . ?
C3 C4 C9 125.5(5) . . ?
C5 C4 C9 125.8(5) . . ?
C3 C4 Rh 70.1(3) . . ?
C5 C4 Rh 70.7(3) . . ?
C9 C4 Rh 127.2(4) . . ?
C1 C5 C4 107.2(4) . . ?
C1 C5 C10 125.9(5) . . ?
C4 C5 C10 126.5(5) . . ?
C1 C5 Rh 71.9(3) . . ?
C4 C5 Rh 70.5(3) . . ?
C10 C5 Rh 128.3(4) . . ?
C1 C6 H6A 109.5 . . ?
C1 C6 H6B 109.5 . . ?
H6A C6 H6B 109.5 . . ?
C1 C6 H6C 109.5 . . ?
H6A C6 H6C 109.5 . . ?
H6B C6 H6C 109.5 . . ?
C2 C7 H7A 109.5 . . ?
C2 C7 H7B 109.5 . . ?
H7A C7 H7B 109.5 . . ?
C2 C7 H7C 109.5 . . ?
H7A C7 H7C 109.5 . . ?
H7B C7 H7C 109.5 . . ?
C3 C8 H8A 109.5 . . ?
C3 C8 H8B 109.5 . . ?
H8A C8 H8B 109.5 . . ?
C3 C8 H8C 109.5 . . ?
H8A C8 H8C 109.5 . . ?
H8B C8 H8C 109.5 . . ?
C4 C9 H9A 109.5 . . ?
C4 C9 H9B 109.5 . . ?
H9A C9 H9B 109.5 . . ?
C4 C9 H9C 109.5 . . ?
H9A C9 H9C 109.5 . . ?
H9B C9 H9C 109.5 . . ?
C5 C10 H10A 109.5 . . ?
C5 C10 H10B 109.5 . . ?
H10A C10 H10B 109.5 . . ?
C5 C10 H10C 109.5 . . ?
H10A C10 H10C 109.5 . . ?
H10B C10 H10C 109.5 . . ?
N1 C11 C12 122.2(5) . . ?
N1 C11 H11 118.9 . . ?
C12 C11 H11 118.9 . . ?
C13 C12 C11 117.8(5) . . ?
C13 C12 H12 121.1 . . ?
C11 C12 H12 121.1 . . ?
C14 C13 C12 121.8(5) . . ?
C14 C13 Cl2 118.7(4) . . ?
C12 C13 Cl2 119.4(5) . . ?
C14 C13 H13' 119.1 . . ?
C12 C13 H13' 119.1 . . ?
Cl2 C13 H13' 0.5 . . ?
C13 C14 C15 117.7(5) . . ?
C13 C14 H14 121.1 . . ?
C15 C14 H14 121.1 . . ?
N1 C15 C14 121.7(5) . . ?
N1 C15 C16 114.6(4) . . ?
C14 C15 C16 123.7(5) . . ?
N2 C16 C17 121.3(5) . . ?
N2 C16 C15 114.8(4) . . ?
C17 C16 C15 123.9(5) . . ?
C18 C17 C16 118.4(5) . . ?
C18 C17 H17 120.8 . . ?
C16 C17 H17 120.8 . . ?
C19 C18 C17 120.5(5) . . ?
C19 C18 Cl2' 129.5(7) . . ?
C17 C18 Cl2' 109.3(6) . . ?
C19 C18 H18 119.8 . . ?
C17 C18 H18 119.8 . . ?
Cl2' C18 H18 13.2 . . ?
C18 C19 C20 118.5(5) . . ?
C18 C19 H19 120.7 . . ?
C20 C19 H19 120.7 . . ?
N2 C20 C19 122.2(5) . . ?
N2 C20 H20 118.9 . . ?
C19 C20 H20 118.9 . . ?
F4 P F1 179.3(3) . . ?
F4 P F6 90.0(2) . . ?
F1 P F6 90.6(2) . . ?
F4 P F2 90.2(2) . . ?
F1 P F2 90.2(2) . . ?
F6 P F2 90.4(2) . . ?
F4 P F5 89.3(2) . . ?
F1 P F5 90.2(2) . . ?
F6 P F5 90.4(2) . . ?
F2 P F5 179.0(2) . . ?
F4 P F3 90.0(2) . . ?
F1 P F3 89.4(2) . . ?
F6 P F3 179.9(3) . . ?
F2 P F3 89.5(2) . . ?
F5 P F3 89.6(2) . . ?

loop_
_geom_bond_atom_site_label_1
_geom_bond_atom_site_label_2
_geom_bond_distance
_geom_bond_site_symmetry_2
_geom_bond_publ_flag
Rh N2 2.094(4) . ?
Rh N1 2.117(4) . ?
Rh C3 2.143(5) . ?
Rh C4 2.158(5) . ?
Rh C5 2.160(5) . ?
Rh C2 2.173(5) . ?
Rh C1 2.190(5) . ?
Rh Cl1 2.4009(13) . ?
Cl2 C13 1.721(6) . ?
Cl2 Cl2' 2.228(12) 4_455 ?
Cl2' C18 1.798(12) . ?
N1 C11 1.344(6) . ?
N1 C15 1.355(6) . ?
N2 C20 1.345(7) . ?
N2 C16 1.346(6) . ?
C1 C2 1.414(7) . ?
C1 C5 1.430(7) . ?
C1 C6 1.491(7) . ?
C2 C3 1.451(8) . ?
C2 C7 1.496(8) . ?
C3 C4 1.425(7) . ?
C3 C8 1.505(7) . ?
C4 C5 1.434(7) . ?
C4 C9 1.482(8) . ?
C5 C10 1.502(7) . ?
C6 H6A 0.9800 . ?
C6 H6B 0.9800 . ?
C6 H6C 0.9800 . ?
C7 H7A 0.9800 . ?
C7 H7B 0.9800 . ?
C7 H7C 0.9800 . ?
C8 H8A 0.9800 . ?
C8 H8B 0.9800 . ?
C8 H8C 0.9800 . ?
C9 H9A 0.9800 . ?
C9 H9B 0.9800 . ?
C9 H9C 0.9800 . ?
C10 H10A 0.9800 . ?
C10 H10B 0.9800 . ?
C10 H10C 0.9800 . ?
C11 C12 1.378(7) . ?
C11 H11 0.9500 . ?
C12 C13 1.373(8) . ?
C12 H12 0.9500 . ?
C13 C14 1.357(8) . ?
C13 H13' 0.9500 . ?
C14 C15 1.391(7) . ?
C14 H14 0.9500 . ?
C15 C16 1.469(7) . ?
C16 C17 1.395(7) . ?
C17 C18 1.379(9) . ?
C17 H17 0.9500 . ?
C18 C19 1.362(9) . ?
C18 H18 0.9500 . ?
C19 C20 1.383(7) . ?
C19 H19 0.9500 . ?
C20 H20 0.9500 . ?
P F4 1.578(4) . ?
P F1 1.590(4) . ?
P F6 1.591(3) . ?
P F2 1.592(3) . ?
P F5 1.600(3) . ?
P F3 1.600(4) . ?

loop_
_geom_torsion_atom_site_label_1
_geom_torsion_atom_site_label_2
_geom_torsion_atom_site_label_3
_geom_torsion_atom_site_label_4
_geom_torsion
_geom_torsion_site_symmetry_1
_geom_torsion_site_symmetry_2
_geom_torsion_site_symmetry_3
_geom_torsion_site_symmetry_4
_geom_torsion_publ_flag
C5 C1 C2 C3 0.9(5) . . . . ?
C6 C1 C2 C3 -177.6(5) . . . . ?
Rh C1 C2 C3 60.1(3) . . . . ?
C5 C1 C2 C7 175.0(5) . . . . ?
C6 C1 C2 C7 -3.5(8) . . . . ?
Rh C1 C2 C7 -125.8(5) . . . . ?
C5 C1 C2 Rh -59.3(3) . . . . ?
C6 C1 C2 Rh 122.3(5) . . . . ?
C1 C2 C3 C4 1.0(5) . . . . ?
C7 C2 C3 C4 -173.0(5) . . . . ?
Rh C2 C3 C4 62.7(3) . . . . ?
C1 C2 C3 C8 177.8(5) . . . . ?
C7 C2 C3 C8 3.8(8) . . . . ?
Rh C2 C3 C8 -120.5(5) . . . . ?
C1 C2 C3 Rh -61.7(3) . . . . ?
C7 C2 C3 Rh 124.3(5) . . . . ?
C2 C3 C4 C5 -2.4(5) . . . . ?
C8 C3 C4 C5 -179.3(4) . . . . ?
Rh C3 C4 C5 60.4(3) . . . . ?
C2 C3 C4 C9 175.0(4) . . . . ?
C8 C3 C4 C9 -1.8(8) . . . . ?
Rh C3 C4 C9 -122.1(5) . . . . ?
C2 C3 C4 Rh -62.8(3) . . . . ?
C8 C3 C4 Rh 120.3(5) . . . . ?
C2 C1 C5 C4 -2.4(5) . . . . ?
C6 C1 C5 C4 176.1(5) . . . . ?
Rh C1 C5 C4 -62.1(3) . . . . ?
C2 C1 C5 C10 -175.6(5) . . . . ?
C6 C1 C5 C10 2.8(8) . . . . ?
Rh C1 C5 C10 124.6(5) . . . . ?
C2 C1 C5 Rh 59.7(3) . . . . ?
C6 C1 C5 Rh -121.9(5) . . . . ?
C3 C4 C5 C1 3.0(5) . . . . ?
C9 C4 C5 C1 -174.5(5) . . . . ?
Rh C4 C5 C1 63.0(3) . . . . ?
C3 C4 C5 C10 176.2(5) . . . . ?
C9 C4 C5 C10 -1.3(8) . . . . ?
Rh C4 C5 C10 -123.8(5) . . . . ?
C3 C4 C5 Rh -60.0(3) . . . . ?
C9 C4 C5 Rh 122.5(5) . . . . ?
C15 N1 C11 C12 2.4(7) . . . . ?
Rh N1 C11 C12 -168.6(4) . . . . ?
N1 C11 C12 C13 -1.0(8) . . . . ?
C11 C12 C13 C14 -1.5(8) . . . . ?
C11 C12 C13 Cl2 178.8(4) . . . . ?
Cl2' Cl2 C13 C14 -20.4(7) 4_455 . . . ?
Cl2' Cl2 C13 C12 159.2(5) 4_455 . . . ?
C12 C13 C14 C15 2.4(8) . . . . ?
Cl2 C13 C14 C15 -178.0(4) . . . . ?
C11 N1 C15 C14 -1.5(7) . . . . ?
Rh N1 C15 C14 170.4(4) . . . . ?
C11 N1 C15 C16 176.9(4) . . . . ?
Rh N1 C15 C16 -11.2(5) . . . . ?
C13 C14 C15 N1 -0.9(7) . . . . ?
C13 C14 C15 C16 -179.1(5) . . . . ?
C20 N2 C16 C17 3.1(7) . . . . ?
Rh N2 C16 C17 -176.2(3) . . . . ?
C20 N2 C16 C15 -175.4(4) . . . . ?
Rh N2 C16 C15 5.2(5) . . . . ?
N1 C15 C16 N2 4.1(6) . . . . ?
C14 C15 C16 N2 -177.6(4) . . . . ?
N1 C15 C16 C17 -174.4(4) . . . . ?
C14 C15 C16 C17 3.9(7) . . . . ?
N2 C16 C17 C18 -0.5(7) . . . . ?
C15 C16 C17 C18 177.9(5) . . . . ?
C16 C17 C18 C19 -2.1(8) . . . . ?
C16 C17 C18 Cl2' 169.1(5) . . . . ?
Cl2 Cl2' C18 C19 -153.7(10) 4 . . . ?
Cl2 Cl2' C18 C17 36.2(15) 4 . . . ?
C17 C18 C19 C20 1.9(8) . . . . ?
Cl2' C18 C19 C20 -167.2(7) . . . . ?
C16 N2 C20 C19 -3.3(7) . . . . ?
Rh N2 C20 C19 176.0(4) . . . . ?
C18 C19 C20 N2 0.8(8) . . . . ?
